data_4089082
loop_
_publ_author_name
'Shaw, Paul A.'
'Clarkson, Guy J.'
'Rourke, Jonathan P.'

_publ_section_title
;
 Long-Lived Five-Coordinate Platinum(IV) Intermediates: Regiospecific C--C
 Coupling
;
_journal_issue 21
_journal_name_full Organometallics
_journal_page_first 3751
_journal_paper_doi 10.1021/acs.organomet.6b00697
_journal_volume 35
_journal_year 2016
_chemical_formula_moiety 'C27 H33 F2 I N P Pt'
_chemical_formula_sum 'C27 H33 F2 I N P Pt'
_chemical_formula_weight 762.50
_space_group_crystal_system monoclinic
_space_group_IT_number 14
_space_group_name_Hall '-P 2yn'
_space_group_name_H-M_alt 'P 1 21/n 1'
_atom_sites_solution_hydrogens geom
_atom_sites_solution_primary direct
_audit_creation_date 2015-06-25
_audit_creation_method
;
Olex2 1.2
(compiled 2015.01.26 svn.r3151 for OlexSys, GUI svn.r4998)
;
_cell_angle_alpha 90
_cell_angle_beta 93.1156(13)
_cell_angle_gamma 90
_cell_formula_units_Z 4
_cell_length_a 12.70561(18)
_cell_length_b 14.9295(3)
_cell_length_c 13.7143(2)
_cell_measurement_reflns_used 11137
_cell_measurement_temperature 150(2)
_cell_measurement_theta_max 32.4020
_cell_measurement_theta_min 3.0990
_cell_volume 2597.60(7)
_computing_cell_refinement
;
CrysAlisPro, Agilent Technologies,
Version 1.171.37.35 (release 13-08-2014 CrysAlis171 .NET)
(compiled Aug 13 2014,18:06:01)
;
_computing_data_collection
;
CrysAlisPro, Agilent Technologies,
Version 1.171.37.35 (release 13-08-2014 CrysAlis171 .NET)
(compiled Aug 13 2014,18:06:01)
;
_computing_data_reduction
;
CrysAlisPro, Agilent Technologies,
Version 1.171.37.35 (release 13-08-2014 CrysAlis171 .NET)
(compiled Aug 13 2014,18:06:01)
;
_computing_molecular_graphics 'Olex2 (Dolomanov et al., 2009)'
_computing_publication_material 'Olex2 (Dolomanov et al., 2009)'
_computing_structure_refinement 'ShelXL (Sheldrick, 2008)'
_computing_structure_solution 'ShelXT (Sheldrick, 2015)'
_diffrn_ambient_environment N~2~
_diffrn_ambient_temperature 150(2)
_diffrn_detector 'CCD plate'
_diffrn_detector_area_resol_mean 10.2833
_diffrn_detector_type Ruby
_diffrn_measured_fraction_theta_full 0.999
_diffrn_measured_fraction_theta_max 0.911
_diffrn_measurement_details
;
#__ type_ start__ end____ width___ exp.time_
  1 omega  -47.00   56.00   1.0000   15.0000
omega____ theta____ kappa____ phi______ frames
    -       17.9826  -19.0000  -60.0000 103

#__ type_ start__ end____ width___ exp.time_
  2 omega  -53.00   31.00   1.0000   15.0000
omega____ theta____ kappa____ phi______ frames
    -       17.9826  -57.0000   90.0000 84

#__ type_ start__ end____ width___ exp.time_
  3 omega -107.00  -74.00   1.0000   15.0000
omega____ theta____ kappa____ phi______ frames
    -      -19.0763 -178.0000  -90.0000 33

#__ type_ start__ end____ width___ exp.time_
  4 omega  -19.00    9.00   1.0000   15.0000
omega____ theta____ kappa____ phi______ frames
    -      -19.0763  -99.0000  120.0000 28
;
_diffrn_measurement_device 'four-circle diffractometer'
_diffrn_measurement_device_type 'Xcalibur, Ruby, Gemini'
_diffrn_measurement_method '\w scans'
_diffrn_orient_matrix_UB_11 -0.0311278000
_diffrn_orient_matrix_UB_12 0.0384178000
_diffrn_orient_matrix_UB_13 -0.0113123000
_diffrn_orient_matrix_UB_21 0.0459387000
_diffrn_orient_matrix_UB_22 0.0270682000
_diffrn_orient_matrix_UB_23 0.0031903000
_diffrn_orient_matrix_UB_31 0.0067786000
_diffrn_orient_matrix_UB_32 -0.0069256000
_diffrn_orient_matrix_UB_33 -0.0504562000
_diffrn_radiation_monochromator graphite
_diffrn_radiation_probe x-ray
_diffrn_radiation_type MoK\a
_diffrn_radiation_wavelength 0.71073
_diffrn_reflns_av_R_equivalents 0.0297
_diffrn_reflns_av_unetI/netI 0.0414
_diffrn_reflns_Laue_measured_fraction_full 0.999
_diffrn_reflns_Laue_measured_fraction_max 0.911
_diffrn_reflns_limit_h_max 19
_diffrn_reflns_limit_h_min -18
_diffrn_reflns_limit_k_max 22
_diffrn_reflns_limit_k_min -12
_diffrn_reflns_limit_l_max 20
_diffrn_reflns_limit_l_min -19
_diffrn_reflns_number 19825
_diffrn_reflns_point_group_measured_fraction_full 0.999
_diffrn_reflns_point_group_measured_fraction_max 0.911
_diffrn_reflns_theta_full 25.242
_diffrn_reflns_theta_max 32.621
_diffrn_reflns_theta_min 2.528
_diffrn_source 'Enhance (Mo) X-ray Source'
_exptl_absorpt_coefficient_mu 6.682
_exptl_absorpt_correction_T_max 1.00000
_exptl_absorpt_correction_T_min 0.85838
_exptl_absorpt_correction_type multi-scan
_exptl_absorpt_process_details
;
CrysAlisPro, Agilent Technologies,
Version 1.171.37.35 (release 13-08-2014 CrysAlis171 .NET)
(compiled Aug 13 2014,18:06:01)
Empirical absorption correction using spherical harmonics,
 implemented in SCALE3 ABSPACK scaling algorithm.
Empirical absorption correction using spherical harmonics,
 implemented in SCALE3 ABSPACK scaling algorithm.
;
_exptl_crystal_colour colourless
_exptl_crystal_colour_primary colourless
_exptl_crystal_density_diffrn 1.950
_exptl_crystal_description block
_exptl_crystal_F_000 1464
_exptl_crystal_size_max 0.3
_exptl_crystal_size_mid 0.12
_exptl_crystal_size_min 0.1
_refine_diff_density_max 1.074
_refine_diff_density_min -1.993
_refine_diff_density_rms 0.462
_refine_ls_extinction_method none
_refine_ls_goodness_of_fit_ref 1.149
_refine_ls_hydrogen_treatment constr
_refine_ls_matrix_type full
_refine_ls_number_parameters 302
_refine_ls_number_reflns 8654
_refine_ls_number_restraints 0
_refine_ls_restrained_S_all 1.149
_refine_ls_R_factor_all 0.0381
_refine_ls_R_factor_gt 0.0271
_refine_ls_shift/su_max 0.001
_refine_ls_shift/su_mean 0.000
_refine_ls_structure_factor_coef Fsqd
_refine_ls_weighting_details 'w=1/[\s^2^(Fo^2^)+(0.0423P)^2^] where P=(Fo^2^+2Fc^2^)/3'
_refine_ls_weighting_scheme calc
_refine_ls_wR_factor_gt 0.0672
_refine_ls_wR_factor_ref 0.0867
_reflns_Friedel_coverage 0.000
_reflns_number_gt 7354
_reflns_number_total 8654
_reflns_threshold_expression 'I > 2\s(I)'
_cod_data_source_file om6b00697_si_003.cif
_cod_data_source_block ps20
_cod_original_cell_volume 2597.58(7)
_cod_database_code 4089082
_chemical_oxdiff_formula 'C20 H20 N2 F2 P I Pt'
_shelx_space_group_comment
;
The symmetry employed for this shelxl refinement is uniquely defined
by the following loop, which should always be used as a source of
symmetry information in preference to the above space-group names.
They are only intended as comments.
;
_reflns_odcompleteness_completeness 99.89
_reflns_odcompleteness_iscentric 1
_reflns_odcompleteness_theta 30.44
_olex2_refinement_description
;
1. Fixed Uiso
 At 1.2 times of:
  All C(H) groups, All C(H,H) groups
 At 1.5 times of:
  All C(H,H,H) groups
2.a Secondary CH2 refined with riding coordinates:
 C18(H18A,H18B), C19(H19A,H19B), C21(H21A,H21B), C22(H22A,H22B), C24(H24A,
 H24B), C25(H25A,H25B)
2.b Aromatic/amide H refined with riding coordinates:
 C2(H2), C4(H4), C5(H5), C8(H8), C9(H9), C10(H10), C13(H13), C14(H14), C16(H16)
2.c Idealised Me refined as rotating group:
 C01(H01A,H01B,H01C), C20(H20A,H20B,H20C), C23(H23A,H23B,H23C), C26(H26A,H26B,
 H26C)
;
_shelx_shelxl_version_number 2014/7
_olex2_submission_special_instructions 'No special instructions were received'

loop_
_space_group_symop_operation_xyz
'x, y, z'
'-x+1/2, y+1/2, -z+1/2'
'-x, -y, -z'
'x-1/2, -y-1/2, z-1/2'

loop_
_atom_site_label
_atom_site_type_symbol
_atom_site_fract_x
_atom_site_fract_y
_atom_site_fract_z
_atom_site_U_iso_or_equiv
_atom_site_adp_type
_atom_site_occupancy
_atom_site_site_symmetry_order
_atom_site_calc_flag
_atom_site_refinement_flags_posn
C1 C 0.3725(3) 0.4308(3) 0.1693(2) 0.0140(7) Uani 1 1 d .
P1 P 0.38386(7) 0.30660(7) 0.36488(6) 0.01319(17) Uani 1 1 d .
C01 C 0.4247(3) 0.5073(3) 0.3694(3) 0.0193(8) Uani 1 1 d .
H01A H 0.4773 0.5550 0.3789 0.029 Uiso 1 1 calc GR
H01B H 0.4080 0.4827 0.4330 0.029 Uiso 1 1 calc GR
H01C H 0.3605 0.5318 0.3367 0.029 Uiso 1 1 calc GR
I1 I 0.57849(2) 0.28151(2) 0.16497(2) 0.01966(6) Uani 1 1 d .
Pt1 Pt 0.48575(2) 0.40456(2) 0.28234(2) 0.01173(5) Uani 1 1 d .
C2 C 0.2795(3) 0.3865(3) 0.1401(3) 0.0177(7) Uani 1 1 d .
H2 H 0.2591 0.3341 0.1735 0.021 Uiso 1 1 calc R
C3 C 0.2170(3) 0.4193(3) 0.0619(3) 0.0201(8) Uani 1 1 d .
F3 F 0.1270(2) 0.3743(2) 0.03614(18) 0.0312(6) Uani 1 1 d .
C4 C 0.2414(3) 0.4946(3) 0.0099(3) 0.0214(8) Uani 1 1 d .
H4 H 0.1953 0.5164 -0.0417 0.026 Uiso 1 1 calc R
C5 C 0.3354(3) 0.5375(3) 0.0352(3) 0.0191(7) Uani 1 1 d .
H5 H 0.3554 0.5888 -0.0004 0.023 Uiso 1 1 calc R
C6 C 0.4011(3) 0.5060(3) 0.1128(2) 0.0143(7) Uani 1 1 d .
C7 C 0.5036(3) 0.5480(3) 0.1388(2) 0.0156(7) Uani 1 1 d .
N7 N 0.5579(2) 0.5067(2) 0.2136(2) 0.0148(6) Uani 1 1 d .
C8 C 0.5481(3) 0.6217(3) 0.0948(3) 0.0199(8) Uani 1 1 d .
H8 H 0.5126 0.6506 0.0408 0.024 Uiso 1 1 calc R
C9 C 0.6454(3) 0.6522(3) 0.1318(3) 0.0229(8) Uani 1 1 d .
H9 H 0.6771 0.7022 0.1022 0.027 Uiso 1 1 calc R
C10 C 0.6968(3) 0.6112(3) 0.2102(3) 0.0216(8) Uani 1 1 d .
H10 H 0.7629 0.6334 0.2355 0.026 Uiso 1 1 calc R
C11 C 0.6517(3) 0.5369(3) 0.2526(3) 0.0166(7) Uani 1 1 d .
C12 C 0.6920(3) 0.4841(3) 0.3371(3) 0.0170(7) Uani 1 1 d .
C13 C 0.7906(3) 0.5030(3) 0.3838(3) 0.0215(8) Uani 1 1 d .
H13 H 0.8311 0.5521 0.3626 0.026 Uiso 1 1 calc R
C14 C 0.8287(3) 0.4504(3) 0.4604(3) 0.0245(9) Uani 1 1 d .
H14 H 0.8944 0.4633 0.4939 0.029 Uiso 1 1 calc R
C15 C 0.7686(3) 0.3786(3) 0.4867(3) 0.0226(8) Uani 1 1 d .
F15 F 0.8064(2) 0.3251(2) 0.56028(18) 0.0356(7) Uani 1 1 d .
C16 C 0.6718(3) 0.3582(3) 0.4430(3) 0.0181(7) Uani 1 1 d .
H16 H 0.6339 0.3076 0.4643 0.022 Uiso 1 1 calc R
C17 C 0.6285(3) 0.4118(3) 0.3668(3) 0.0164(7) Uani 1 1 d .
C18 C 0.4299(3) 0.2841(3) 0.4910(2) 0.0177(7) Uani 1 1 d .
H18A H 0.4940 0.2464 0.4900 0.021 Uiso 1 1 calc R
H18B H 0.4508 0.3417 0.5221 0.021 Uiso 1 1 calc R
C19 C 0.3515(3) 0.2379(3) 0.5549(3) 0.0216(8) Uani 1 1 d .
H19A H 0.2943 0.2802 0.5689 0.026 Uiso 1 1 calc R
H19B H 0.3196 0.1860 0.5192 0.026 Uiso 1 1 calc R
C20 C 0.4052(4) 0.2058(4) 0.6504(3) 0.0333(11) Uani 1 1 d .
H20A H 0.4615 0.1636 0.6366 0.050 Uiso 1 1 calc GR
H20B H 0.3533 0.1761 0.6897 0.050 Uiso 1 1 calc GR
H20C H 0.4353 0.2573 0.6865 0.050 Uiso 1 1 calc GR
C21 C 0.2518(3) 0.3552(3) 0.3772(3) 0.0167(7) Uani 1 1 d .
H21A H 0.2528 0.3874 0.4403 0.020 Uiso 1 1 calc R
H21B H 0.2402 0.4005 0.3250 0.020 Uiso 1 1 calc R
C22 C 0.1563(3) 0.2924(3) 0.3728(3) 0.0214(8) Uani 1 1 d .
H22A H 0.1470 0.2657 0.3068 0.026 Uiso 1 1 calc R
H22B H 0.1680 0.2433 0.4206 0.026 Uiso 1 1 calc R
C23 C 0.0572(3) 0.3444(3) 0.3959(3) 0.0278(9) Uani 1 1 d .
H23A H 0.0503 0.3971 0.3534 0.042 Uiso 1 1 calc GR
H23B H 0.0624 0.3636 0.4643 0.042 Uiso 1 1 calc GR
H23C H -0.0047 0.3058 0.3847 0.042 Uiso 1 1 calc GR
C24 C 0.3665(3) 0.1962(3) 0.3096(3) 0.0174(7) Uani 1 1 d .
H24A H 0.2989 0.1708 0.3294 0.021 Uiso 1 1 calc R
H24B H 0.3614 0.2031 0.2377 0.021 Uiso 1 1 calc R
C25 C 0.4551(3) 0.1298(3) 0.3372(3) 0.0202(8) Uani 1 1 d .
H25A H 0.5240 0.1600 0.3329 0.024 Uiso 1 1 calc R
H25B H 0.4489 0.1102 0.4057 0.024 Uiso 1 1 calc R
C26 C 0.4511(4) 0.0478(3) 0.2705(3) 0.0328(10) Uani 1 1 d .
H26A H 0.4593 0.0668 0.2029 0.049 Uiso 1 1 calc GR
H26B H 0.3831 0.0175 0.2750 0.049 Uiso 1 1 calc GR
H26C H 0.5082 0.0066 0.2907 0.049 Uiso 1 1 calc GR

loop_
_atom_site_aniso_label
_atom_site_aniso_U_11
_atom_site_aniso_U_22
_atom_site_aniso_U_33
_atom_site_aniso_U_23
_atom_site_aniso_U_13
_atom_site_aniso_U_12
C1 0.0159(16) 0.0125(17) 0.0135(15) -0.0027(13) -0.0008(12) 0.0002(13)
P1 0.0133(4) 0.0119(4) 0.0145(4) -0.0014(3) 0.0010(3) -0.0002(3)
C01 0.0222(18) 0.020(2) 0.0153(16) -0.0054(15) 0.0018(13) -0.0045(15)
I1 0.02207(12) 0.01834(13) 0.01904(12) 0.00069(9) 0.00553(9) 0.00423(10)
Pt1 0.01135(7) 0.01087(7) 0.01290(7) -0.00030(5) 0.00016(4) -0.00011(5)
C2 0.0174(17) 0.0175(19) 0.0179(17) 0.0013(14) -0.0011(13) -0.0008(14)
C3 0.0161(17) 0.023(2) 0.0209(18) -0.0022(15) -0.0058(14) -0.0009(15)
F3 0.0237(13) 0.0356(16) 0.0330(13) 0.0032(12) -0.0126(10) -0.0088(11)
C4 0.0248(19) 0.021(2) 0.0175(17) -0.0033(15) -0.0050(14) 0.0053(16)
C5 0.0237(18) 0.0165(19) 0.0169(16) 0.0025(14) 0.0008(14) 0.0030(15)
C6 0.0144(15) 0.0145(18) 0.0138(15) -0.0031(13) -0.0013(12) 0.0002(13)
C7 0.0184(17) 0.0132(18) 0.0155(15) -0.0003(13) 0.0036(13) 0.0016(14)
N7 0.0160(14) 0.0107(15) 0.0178(14) -0.0003(11) 0.0030(11) -0.0023(11)
C8 0.0249(19) 0.0143(18) 0.0208(17) 0.0007(15) 0.0026(14) 0.0009(15)
C9 0.0235(19) 0.016(2) 0.030(2) 0.0021(16) 0.0080(16) -0.0025(16)
C10 0.0179(18) 0.020(2) 0.0269(19) -0.0012(16) 0.0039(15) -0.0048(15)
C11 0.0150(16) 0.0157(18) 0.0189(16) -0.0037(14) -0.0003(13) -0.0012(14)
C12 0.0155(16) 0.0172(19) 0.0185(16) -0.0029(14) 0.0018(13) -0.0016(14)
C13 0.0148(17) 0.021(2) 0.028(2) -0.0016(16) 0.0016(14) -0.0011(15)
C14 0.0142(17) 0.030(2) 0.029(2) -0.0081(18) -0.0038(14) 0.0009(16)
C15 0.0164(18) 0.027(2) 0.0235(19) 0.0000(17) -0.0060(14) 0.0049(16)
F15 0.0307(14) 0.0390(18) 0.0352(13) 0.0113(12) -0.0161(11) 0.0021(12)
C16 0.0152(16) 0.019(2) 0.0202(17) 0.0017(15) -0.0013(13) 0.0015(14)
C17 0.0140(16) 0.0161(19) 0.0189(17) -0.0041(14) -0.0012(13) 0.0005(13)
C18 0.0189(17) 0.0171(19) 0.0170(16) 0.0007(14) 0.0024(13) 0.0003(14)
C19 0.0233(19) 0.024(2) 0.0180(17) 0.0050(16) 0.0045(14) 0.0016(16)
C20 0.037(3) 0.039(3) 0.025(2) 0.009(2) 0.0072(18) 0.008(2)
C21 0.0160(16) 0.0140(18) 0.0201(16) 0.0008(14) 0.0020(13) 0.0023(14)
C22 0.0179(18) 0.017(2) 0.029(2) 0.0011(16) 0.0024(15) -0.0015(15)
C23 0.0165(18) 0.021(2) 0.047(2) 0.006(2) 0.0068(17) 0.0014(16)
C24 0.0199(17) 0.0145(18) 0.0178(16) -0.0038(14) 0.0007(13) -0.0014(14)
C25 0.026(2) 0.0108(18) 0.0235(18) 0.0004(15) 0.0020(15) 0.0036(15)
C26 0.049(3) 0.017(2) 0.034(2) -0.0048(19) 0.009(2) 0.003(2)

loop_
_atom_type_symbol
_atom_type_description
_atom_type_scat_dispersion_real
_atom_type_scat_dispersion_imag
_atom_type_scat_source
C C 0.0033 0.0016 'International Tables Vol C Tables 4.2.6.8 and 6.1.1.4'
H H 0.0000 0.0000 'International Tables Vol C Tables 4.2.6.8 and 6.1.1.4'
F F 0.0171 0.0103 'International Tables Vol C Tables 4.2.6.8 and 6.1.1.4'
I I -0.4742 1.8119 'International Tables Vol C Tables 4.2.6.8 and 6.1.1.4'
N N 0.0061 0.0033 'International Tables Vol C Tables 4.2.6.8 and 6.1.1.4'
P P 0.1023 0.0942 'International Tables Vol C Tables 4.2.6.8 and 6.1.1.4'
Pt Pt -1.7033 8.3905 'International Tables Vol C Tables 4.2.6.8 and 6.1.1.4'

loop_
_geom_angle_atom_site_label_1
_geom_angle_atom_site_label_2
_geom_angle_atom_site_label_3
_geom_angle
C2 C1 Pt1 131.4(3)
C2 C1 C6 117.1(3)
C6 C1 Pt1 111.4(2)
C18 P1 Pt1 115.11(13)
C18 P1 C21 103.42(17)
C21 P1 Pt1 109.59(13)
C24 P1 Pt1 115.50(12)
C24 P1 C18 104.66(18)
C24 P1 C21 107.65(18)
H01A C01 H01B 109.5
H01A C01 H01C 109.5
H01B C01 H01C 109.5
Pt1 C01 H01A 109.5
Pt1 C01 H01B 109.5
Pt1 C01 H01C 109.5
C1 Pt1 P1 95.81(10)
C1 Pt1 C01 91.40(14)
C1 Pt1 I1 89.44(10)
C1 Pt1 C17 159.43(15)
P1 Pt1 I1 97.72(2)
C01 Pt1 P1 87.11(11)
C01 Pt1 I1 175.00(11)
N7 Pt1 C1 79.96(13)
N7 Pt1 P1 170.60(9)
N7 Pt1 C01 84.63(14)
N7 Pt1 I1 90.67(9)
N7 Pt1 C17 79.61(14)
C17 Pt1 P1 104.75(11)
C17 Pt1 C01 89.05(14)
C17 Pt1 I1 88.43(10)
C1 C2 H2 120.2
C3 C2 C1 119.7(4)
C3 C2 H2 120.2
F3 C3 C2 117.7(4)
F3 C3 C4 118.7(3)
C4 C3 C2 123.6(4)
C3 C4 H4 121.2
C3 C4 C5 117.6(3)
C5 C4 H4 121.2
C4 C5 H5 119.8
C4 C5 C6 120.5(4)
C6 C5 H5 119.8
C1 C6 C7 117.0(3)
C5 C6 C1 121.4(3)
C5 C6 C7 121.7(3)
N7 C7 C6 113.4(3)
N7 C7 C8 119.2(3)
C8 C7 C6 127.4(3)
C7 N7 Pt1 117.9(2)
C7 N7 C11 123.3(3)
C11 N7 Pt1 118.3(2)
C7 C8 H8 120.8
C9 C8 C7 118.5(4)
C9 C8 H8 120.8
C8 C9 H9 119.4
C10 C9 C8 121.1(4)
C10 C9 H9 119.4
C9 C10 H10 120.2
C9 C10 C11 119.6(4)
C11 C10 H10 120.2
N7 C11 C10 118.3(3)
N7 C11 C12 113.2(3)
C10 C11 C12 128.5(3)
C13 C12 C11 121.0(3)
C13 C12 C17 121.9(4)
C17 C12 C11 117.0(3)
C12 C13 H13 120.0
C14 C13 C12 120.0(4)
C14 C13 H13 120.0
C13 C14 H14 121.1
C15 C14 C13 117.8(4)
C15 C14 H14 121.1
F15 C15 C14 118.3(3)
F15 C15 C16 117.9(4)
C16 C15 C14 123.7(4)
C15 C16 H16 119.9
C15 C16 C17 120.2(4)
C17 C16 H16 119.9
C12 C17 Pt1 111.6(3)
C16 C17 Pt1 132.2(3)
C16 C17 C12 116.2(3)
P1 C18 H18A 108.2
P1 C18 H18B 108.2
H18A C18 H18B 107.4
C19 C18 P1 116.2(3)
C19 C18 H18A 108.2
C19 C18 H18B 108.2
C18 C19 H19A 109.4
C18 C19 H19B 109.4
H19A C19 H19B 108.0
C20 C19 C18 111.1(3)
C20 C19 H19A 109.4
C20 C19 H19B 109.4
C19 C20 H20A 109.5
C19 C20 H20B 109.5
C19 C20 H20C 109.5
H20A C20 H20B 109.5
H20A C20 H20C 109.5
H20B C20 H20C 109.5
P1 C21 H21A 107.7
P1 C21 H21B 107.7
H21A C21 H21B 107.1
C22 C21 P1 118.6(3)
C22 C21 H21A 107.7
C22 C21 H21B 107.7
C21 C22 H22A 109.7
C21 C22 H22B 109.7
H22A C22 H22B 108.2
C23 C22 C21 110.0(3)
C23 C22 H22A 109.7
C23 C22 H22B 109.7
C22 C23 H23A 109.5
C22 C23 H23B 109.5
C22 C23 H23C 109.5
H23A C23 H23B 109.5
H23A C23 H23C 109.5
H23B C23 H23C 109.5
P1 C24 H24A 108.7
P1 C24 H24B 108.7
H24A C24 H24B 107.6
C25 C24 P1 114.3(3)
C25 C24 H24A 108.7
C25 C24 H24B 108.7
C24 C25 H25A 109.3
C24 C25 H25B 109.3
H25A C25 H25B 107.9
C26 C25 C24 111.7(4)
C26 C25 H25A 109.3
C26 C25 H25B 109.3
C25 C26 H26A 109.5
C25 C26 H26B 109.5
C25 C26 H26C 109.5
H26A C26 H26B 109.5
H26A C26 H26C 109.5
H26B C26 H26C 109.5

loop_
_geom_bond_atom_site_label_1
_geom_bond_atom_site_label_2
_geom_bond_distance
C1 Pt1 2.094(3)
C1 C2 1.394(5)
C1 C6 1.422(5)
P1 Pt1 2.2925(9)
P1 C18 1.827(4)
P1 C21 1.844(4)
P1 C24 1.823(4)
C01 H01A 0.9800
C01 H01B 0.9800
C01 H01C 0.9800
C01 Pt1 2.117(4)
I1 Pt1 2.7497(3)
Pt1 N7 2.037(3)
Pt1 C17 2.101(4)
C2 H2 0.9500
C2 C3 1.388(5)
C3 F3 1.356(5)
C3 C4 1.376(6)
C4 H4 0.9500
C4 C5 1.383(6)
C5 H5 0.9500
C5 C6 1.399(5)
C6 C7 1.472(5)
C7 N7 1.354(5)
C7 C8 1.389(5)
N7 C11 1.356(5)
C8 H8 0.9500
C8 C9 1.388(6)
C9 H9 0.9500
C9 C10 1.372(6)
C10 H10 0.9500
C10 C11 1.390(5)
C11 C12 1.471(5)
C12 C13 1.405(5)
C12 C17 1.419(5)
C13 H13 0.9500
C13 C14 1.378(6)
C14 H14 0.9500
C14 C15 1.376(6)
C15 F15 1.355(5)
C15 C16 1.372(5)
C16 H16 0.9500
C16 C17 1.404(5)
C18 H18A 0.9900
C18 H18B 0.9900
C18 C19 1.527(5)
C19 H19A 0.9900
C19 H19B 0.9900
C19 C20 1.521(6)
C20 H20A 0.9800
C20 H20B 0.9800
C20 H20C 0.9800
C21 H21A 0.9900
C21 H21B 0.9900
C21 C22 1.532(5)
C22 H22A 0.9900
C22 H22B 0.9900
C22 C23 1.526(5)
C23 H23A 0.9800
C23 H23B 0.9800
C23 H23C 0.9800
C24 H24A 0.9900
C24 H24B 0.9900
C24 C25 1.533(5)
C25 H25A 0.9900
C25 H25B 0.9900
C25 C26 1.527(6)
C26 H26A 0.9800
C26 H26B 0.9800
C26 H26C 0.9800

loop_
_geom_torsion_atom_site_label_1
_geom_torsion_atom_site_label_2
_geom_torsion_atom_site_label_3
_geom_torsion_atom_site_label_4
_geom_torsion
C1 C2 C3 F3 -179.8(3)
C1 C2 C3 C4 0.1(6)
C1 C6 C7 N7 1.1(5)
C1 C6 C7 C8 -179.8(4)
P1 C18 C19 C20 168.4(3)
P1 C21 C22 C23 173.6(3)
P1 C24 C25 C26 -165.8(3)
Pt1 C1 C2 C3 179.1(3)
Pt1 C1 C6 C5 -177.9(3)
Pt1 C1 C6 C7 3.1(4)
Pt1 P1 C18 C19 165.9(3)
Pt1 P1 C21 C22 145.0(3)
Pt1 P1 C24 C25 85.2(3)
Pt1 N7 C11 C10 -175.0(3)
Pt1 N7 C11 C12 4.8(4)
C2 C1 C6 C5 4.0(5)
C2 C1 C6 C7 -175.0(3)
C2 C3 C4 C5 2.4(6)
C3 C4 C5 C6 -1.6(6)
F3 C3 C4 C5 -177.7(3)
C4 C5 C6 C1 -1.5(6)
C4 C5 C6 C7 177.4(3)
C5 C6 C7 N7 -177.9(3)
C5 C6 C7 C8 1.2(6)
C6 C1 C2 C3 -3.2(5)
C6 C7 N7 Pt1 -5.1(4)
C6 C7 N7 C11 -176.6(3)
C6 C7 C8 C9 178.8(4)
C7 N7 C11 C10 -3.4(5)
C7 N7 C11 C12 176.4(3)
C7 C8 C9 C10 -0.4(6)
N7 C7 C8 C9 -2.1(5)
N7 C11 C12 C13 176.9(3)
N7 C11 C12 C17 -1.0(5)
C8 C7 N7 Pt1 175.7(3)
C8 C7 N7 C11 4.2(5)
C8 C9 C10 C11 1.2(6)
C9 C10 C11 N7 0.7(6)
C9 C10 C11 C12 -179.1(4)
C10 C11 C12 C13 -3.3(6)
C10 C11 C12 C17 178.8(4)
C11 C12 C13 C14 -177.4(4)
C11 C12 C17 Pt1 -2.9(4)
C11 C12 C17 C16 175.5(3)
C12 C13 C14 C15 1.8(6)
C13 C12 C17 Pt1 179.2(3)
C13 C12 C17 C16 -2.4(5)
C13 C14 C15 F15 178.4(4)
C13 C14 C15 C16 -2.0(6)
C14 C15 C16 C17 -0.1(6)
C15 C16 C17 Pt1 -179.8(3)
C15 C16 C17 C12 2.2(5)
F15 C15 C16 C17 179.5(3)
C17 C12 C13 C14 0.4(6)
C18 P1 C21 C22 -91.7(3)
C18 P1 C24 C25 -42.5(3)
C21 P1 C18 C19 46.4(3)
C21 P1 C24 C25 -152.0(3)
C24 P1 C18 C19 -66.2(3)
C24 P1 C21 C22 18.7(3)
